data_1513883
loop_
_publ_author_name
'Liu, Li'
'Zhang, Xu'
'Liu, Heng'
'Zhang, Xuequan'
'Sun, Guangping'
'Zhang, Hexin'

_publ_section_title
;
 Synthesis of cationic cobalt(II) complexes and their efficiency as
 catalysts for the polymerization of 1,3-butadiene
;
_journal_name_full 'Inorganica Chimica Acta'
_journal_page_first 8
_journal_page_last 14
_journal_paper_doi 10.1016/j.ica.2014.01.012
_journal_volume 414
_journal_year 2014
_chemical_formula_sum 'C38 H29.5 B2 Co F8 N6 O0.5'
_chemical_formula_weight 810.73
_chemical_name_systematic
; 
 ? 
;
_space_group_IT_number 2
_symmetry_cell_setting triclinic
_symmetry_space_group_name_Hall '-P 1'
_symmetry_space_group_name_H-M 'P -1'
_atom_sites_solution_hydrogens geom
_atom_sites_solution_primary direct
_atom_sites_solution_secondary difmap
_audit_creation_method SHELXL-97
_cell_angle_alpha 81.2415(15)
_cell_angle_beta 75.9587(17)
_cell_angle_gamma 68.5142(15)
_cell_formula_units_Z 2
_cell_length_a 11.1961(10)
_cell_length_b 12.9138(11)
_cell_length_c 14.3453(12)
_cell_measurement_reflns_used 2030
_cell_measurement_temperature 188(2)
_cell_measurement_theta_max 22.00
_cell_measurement_theta_min 2.22
_cell_volume 1867.7(3)
_computing_cell_refinement 'Bruker SMART'
_computing_data_collection 'Bruker SMART'
_computing_data_reduction 'Bruker SAINT'
_computing_molecular_graphics 'Bruker SHELXTL'
_computing_publication_material 'Bruker SHELXTL'
_computing_structure_refinement 'SHELXL-97 (Sheldrick, 1997)'
_computing_structure_solution 'SHELXS-97 (Sheldrick, 1990)'
_diffrn_ambient_temperature 188(2)
_diffrn_measured_fraction_theta_full 0.983
_diffrn_measured_fraction_theta_max 0.983
_diffrn_measurement_device_type 'Bruker APEX CCD area detector'
_diffrn_measurement_method 'phi and omega scans'
_diffrn_radiation_monochromator graphite
_diffrn_radiation_source 'fine-focus sealed tube'
_diffrn_radiation_type MoK\a
_diffrn_radiation_wavelength 0.71073
_diffrn_reflns_av_R_equivalents 0.0229
_diffrn_reflns_av_sigmaI/netI 0.0592
_diffrn_reflns_limit_h_max 11
_diffrn_reflns_limit_h_min -13
_diffrn_reflns_limit_k_max 15
_diffrn_reflns_limit_k_min -15
_diffrn_reflns_limit_l_max 17
_diffrn_reflns_limit_l_min -16
_diffrn_reflns_number 9766
_diffrn_reflns_theta_full 25.35
_diffrn_reflns_theta_max 25.35
_diffrn_reflns_theta_min 1.47
_exptl_absorpt_coefficient_mu 0.538
_exptl_absorpt_correction_T_max 0.9482
_exptl_absorpt_correction_T_min 0.8596
_exptl_absorpt_correction_type multi-scan
_exptl_absorpt_process_details SADABS
_exptl_crystal_density_diffrn 1.442
_exptl_crystal_density_method 'not measured'
_exptl_crystal_F_000 825
_exptl_crystal_size_max 0.29
_exptl_crystal_size_mid 0.16
_exptl_crystal_size_min 0.10
_refine_diff_density_max 0.755
_refine_diff_density_min -0.276
_refine_diff_density_rms 0.089
_refine_ls_extinction_method none
_refine_ls_goodness_of_fit_ref 1.007
_refine_ls_hydrogen_treatment constr
_refine_ls_matrix_type full
_refine_ls_number_parameters 534
_refine_ls_number_reflns 6739
_refine_ls_number_restraints 12
_refine_ls_restrained_S_all 1.007
_refine_ls_R_factor_all 0.0917
_refine_ls_R_factor_gt 0.0666
_refine_ls_shift/su_max 0.003
_refine_ls_shift/su_mean 0.000
_refine_ls_structure_factor_coef Fsqd
_refine_ls_weighting_details 'calc w=1/[\s^2^(Fo^2^)+(0.1272P)^2^+0.5327P] where P=(Fo^2^+2Fc^2^)/3'
_refine_ls_weighting_scheme calc
_refine_ls_wR_factor_gt 0.1808
_refine_ls_wR_factor_ref 0.2030
_reflns_number_gt 4970
_reflns_number_total 6739
_reflns_threshold_expression >2sigma(I)
_cod_data_source_file compound1a.cif
_cod_data_source_block w013
_cod_depositor_comments
;
The following automatic conversions were performed:

'_symmetry_cell_setting' value 'Triclinic' changed to 'triclinic'
according to the built-in table from CIF Core dictionary named
'cif_core.dic' version 2.4.1 from 2010-06-29.

Automatic conversion script
Id: cif_fix_values 2281 2013-09-26 08:29:07Z andrius 
;
_cod_original_sg_symbol_H-M P-1
_cod_original_formula_sum 'C38 H29.50 B2 Co F8 N6 O0.50'
_cod_database_code 1513883

loop_
_symmetry_equiv_pos_as_xyz
'x, y, z'
'-x, -y, -z'

loop_
_atom_site_label
_atom_site_type_symbol
_atom_site_fract_x
_atom_site_fract_y
_atom_site_fract_z
_atom_site_U_iso_or_equiv
_atom_site_adp_type
_atom_site_occupancy
_atom_site_symmetry_multiplicity
_atom_site_calc_flag
_atom_site_refinement_flags
_atom_site_disorder_assembly
_atom_site_disorder_group
Co1 Co 0.72102(5) 0.18988(4) 0.26476(4) 0.0311(2) Uani 1 1 d . . .
F1 F 0.9222(5) 0.2175(3) 0.6273(4) 0.1070(14) Uani 1 1 d . . .
F2 F 1.0609(4) 0.2280(4) 0.7114(3) 0.1075(16) Uani 1 1 d . . .
F3 F 0.8465(4) 0.3330(3) 0.7485(3) 0.0940(12) Uani 1 1 d . . .
F4 F 0.9740(3) 0.3728(2) 0.6102(2) 0.0593(8) Uani 1 1 d . . .
F5 F 0.3292(4) 0.2452(3) 0.0798(3) 0.0878(11) Uani 1 1 d . . .
F6 F 0.2166(4) 0.3662(3) 0.1925(2) 0.0862(12) Uani 1 1 d . . .
F7 F 0.2458(3) 0.1856(3) 0.2301(2) 0.0706(9) Uani 1 1 d . . .
F8 F 0.1127(3) 0.2872(3) 0.1283(2) 0.0684(9) Uani 1 1 d . . .
N1 N 0.7989(4) 0.2985(3) 0.3089(2) 0.0369(8) Uani 1 1 d . . .
N2 N 0.7088(4) 0.3144(3) 0.1468(2) 0.0372(8) Uani 1 1 d . . .
N3 N 0.9133(3) 0.0807(3) 0.2041(2) 0.0346(8) Uani 1 1 d . . .
N4 N 0.6771(3) 0.0830(3) 0.1881(2) 0.0341(8) Uani 1 1 d . . .
N5 N 0.7153(4) 0.0892(3) 0.3979(2) 0.0369(8) Uani 1 1 d . . .
N6 N 0.5235(3) 0.2663(3) 0.3384(3) 0.0349(8) Uani 1 1 d . . .
B1 B 0.9492(6) 0.2881(5) 0.6753(5) 0.0593(17) Uani 1 1 d . . .
B2 B 0.2273(6) 0.2701(5) 0.1585(4) 0.0454(13) Uani 1 1 d . . .
C1 C 0.8408(5) 0.2926(4) 0.3882(3) 0.0490(12) Uani 1 1 d . . .
H1 H 0.8299 0.2365 0.4373 0.059 Uiso 1 1 calc R . .
C2 C 0.9006(5) 0.3643(5) 0.4042(4) 0.0589(14) Uani 1 1 d . . .
H2 H 0.9294 0.3571 0.4627 0.071 Uiso 1 1 calc R . .
C3 C 0.9166(5) 0.4444(5) 0.3343(4) 0.0617(15) Uani 1 1 d . . .
H3 H 0.9578 0.4935 0.3438 0.074 Uiso 1 1 calc R . .
C4 C 0.8733(5) 0.4556(4) 0.2488(4) 0.0515(13) Uani 1 1 d . . .
C5 C 0.8136(4) 0.3805(3) 0.2391(3) 0.0385(10) Uani 1 1 d . . .
C6 C 0.7673(4) 0.3879(3) 0.1527(3) 0.0408(10) Uani 1 1 d . . .
C7 C 0.7836(5) 0.4685(4) 0.0770(4) 0.0538(13) Uani 1 1 d . . .
C8 C 0.7337(6) 0.4727(5) -0.0041(4) 0.0657(16) Uani 1 1 d . . .
H8 H 0.7428 0.5259 -0.0564 0.079 Uiso 1 1 calc R . .
C9 C 0.6720(6) 0.4008(4) -0.0085(4) 0.0616(15) Uani 1 1 d . . .
H9 H 0.6370 0.4040 -0.0634 0.074 Uiso 1 1 calc R . .
C10 C 0.6608(5) 0.3227(4) 0.0681(3) 0.0467(12) Uani 1 1 d . . .
H10 H 0.6172 0.2731 0.0644 0.056 Uiso 1 1 calc R . .
C11 C 0.8884(6) 0.5370(4) 0.1710(5) 0.0671(16) Uani 1 1 d . . .
H11 H 0.9290 0.5880 0.1768 0.081 Uiso 1 1 calc R . .
C12 C 0.8449(6) 0.5420(5) 0.0883(5) 0.0699(17) Uani 1 1 d . . .
H12 H 0.8565 0.5962 0.0376 0.084 Uiso 1 1 calc R . .
C13 C 1.0282(4) 0.0785(4) 0.2140(3) 0.0429(11) Uani 1 1 d . . .
H13 H 1.0309 0.1344 0.2487 0.051 Uiso 1 1 calc R . .
C14 C 1.1466(5) -0.0029(4) 0.1757(4) 0.0513(12) Uani 1 1 d . . .
H14 H 1.2275 -0.0023 0.1850 0.062 Uiso 1 1 calc R . .
C15 C 1.1442(5) -0.0825(4) 0.1250(4) 0.0519(12) Uani 1 1 d . . .
H15 H 1.2237 -0.1382 0.0987 0.062 Uiso 1 1 calc R . .
C16 C 1.0248(4) -0.0825(3) 0.1117(3) 0.0404(10) Uani 1 1 d . . .
C17 C 0.9111(4) 0.0004(3) 0.1542(3) 0.0334(9) Uani 1 1 d . . .
C18 C 0.7853(4) 0.0026(3) 0.1444(3) 0.0330(9) Uani 1 1 d . . .
C19 C 0.7773(5) -0.0769(4) 0.0905(3) 0.0422(11) Uani 1 1 d . . .
C20 C 0.6523(5) -0.0696(4) 0.0827(3) 0.0506(12) Uani 1 1 d . . .
H20 H 0.6422 -0.1216 0.0477 0.061 Uiso 1 1 calc R . .
C21 C 0.5450(5) 0.0127(4) 0.1258(4) 0.0513(13) Uani 1 1 d . . .
H21 H 0.4598 0.0187 0.1204 0.062 Uiso 1 1 calc R . .
C22 C 0.5609(4) 0.0881(4) 0.1781(3) 0.0406(10) Uani 1 1 d . . .
H22 H 0.4853 0.1452 0.2075 0.049 Uiso 1 1 calc R . .
C23 C 1.0120(6) -0.1625(4) 0.0583(3) 0.0523(13) Uani 1 1 d . . .
H23 H 1.0888 -0.2191 0.0295 0.063 Uiso 1 1 calc R . .
C24 C 0.8952(5) -0.1594(4) 0.0481(3) 0.0502(12) Uani 1 1 d . . .
H24 H 0.8908 -0.2133 0.0119 0.060 Uiso 1 1 calc R . .
C25 C 0.8095(5) 0.0014(4) 0.4258(3) 0.0456(11) Uani 1 1 d . . .
H25 H 0.8913 -0.0250 0.3823 0.055 Uiso 1 1 calc R . .
C26 C 0.7931(6) -0.0541(4) 0.5175(4) 0.0563(13) Uani 1 1 d . . .
H26 H 0.8635 -0.1161 0.5355 0.068 Uiso 1 1 calc R . .
C27 C 0.6762(6) -0.0188(5) 0.5805(4) 0.0608(15) Uani 1 1 d . . .
H27 H 0.6644 -0.0559 0.6427 0.073 Uiso 1 1 calc R . .
C28 C 0.5734(5) 0.0728(4) 0.5528(3) 0.0490(12) Uani 1 1 d . . .
C29 C 0.5979(4) 0.1242(4) 0.4598(3) 0.0374(10) Uani 1 1 d . . .
C30 C 0.4951(4) 0.2188(4) 0.4280(3) 0.0349(9) Uani 1 1 d . . .
C31 C 0.3716(5) 0.2577(4) 0.4892(3) 0.0458(11) Uani 1 1 d . . .
C32 C 0.2744(5) 0.3498(5) 0.4545(4) 0.0547(14) Uani 1 1 d . . .
H32 H 0.1894 0.3782 0.4935 0.066 Uiso 1 1 calc R . .
C33 C 0.3032(5) 0.3980(4) 0.3642(4) 0.0536(13) Uani 1 1 d . . .
H33 H 0.2388 0.4601 0.3395 0.064 Uiso 1 1 calc R . .
C34 C 0.4303(5) 0.3535(4) 0.3089(4) 0.0447(11) Uani 1 1 d . . .
H34 H 0.4503 0.3882 0.2466 0.054 Uiso 1 1 calc R . .
C35 C 0.4461(6) 0.1162(5) 0.6123(4) 0.0642(15) Uani 1 1 d . . .
H35 H 0.4291 0.0818 0.6751 0.077 Uiso 1 1 calc R . .
C36 C 0.3499(6) 0.2032(5) 0.5829(4) 0.0617(15) Uani 1 1 d . . .
H36 H 0.2666 0.2289 0.6247 0.074 Uiso 1 1 calc R . .
C37 C 0.4724(9) 0.4848(9) 0.5521(8) 0.084(5) Uani 0.50 1 d PD . 1
H37A H 0.3886 0.4744 0.5536 0.101 Uiso 0.50 1 calc PR . 1
H37B H 0.4511 0.5500 0.5894 0.101 Uiso 0.50 1 calc PR . 1
C38 C 0.5534(10) 0.3840(9) 0.6052(8) 0.079(4) Uani 0.50 1 d PD A 1
H38A H 0.6395 0.3912 0.6015 0.095 Uiso 0.25 1 d PR A 1
H38B H 0.5690 0.3167 0.5725 0.095 Uiso 0.25 1 d PR A 1
H38C H 0.5687 0.3172 0.5738 0.119 Uiso 0.25 1 d PR A 1
H38D H 0.5027 0.3774 0.6725 0.119 Uiso 0.25 1 d PR A 1
H38E H 0.6344 0.3924 0.6078 0.119 Uiso 0.25 1 d PR A 1
C39 C 0.489(2) 0.3721(18) 0.7104(10) 0.080(7) Uani 0.25 1 d PDU A 1
H39A H 0.4785 0.4386 0.7424 0.096 Uiso 0.25 1 calc PR A 1
H39B H 0.4011 0.3690 0.7148 0.096 Uiso 0.25 1 calc PR A 1
C40 C 0.568(3) 0.269(2) 0.7625(14) 0.123(16) Uani 0.25 1 d PD A 1
H40A H 0.5989 0.2045 0.7240 0.184 Uiso 0.25 1 d PR A 1
H40B H 0.5141 0.2547 0.8243 0.184 Uiso 0.25 1 d PR A 1
H40C H 0.6438 0.2830 0.7740 0.184 Uiso 0.25 1 d PR A 1
O1 O 0.5392(10) 0.2344(12) 0.9241(9) 0.129(4) Uani 0.50 1 d PD B 2
H1A H 0.4639 0.2491 0.9592 0.193 Uiso 0.50 1 calc PR B 2
C41 C 0.5283(15) 0.2774(12) 0.8263(10) 0.083(4) Uani 0.50 1 d PD B 2
H41A H 0.4356 0.3086 0.8220 0.125 Uiso 0.50 1 calc PR B 2
H41B H 0.5742 0.2168 0.7829 0.125 Uiso 0.50 1 calc PR B 2
H41C H 0.5676 0.3358 0.8075 0.125 Uiso 0.50 1 calc PR B 2

loop_
_atom_site_aniso_label
_atom_site_aniso_U_11
_atom_site_aniso_U_22
_atom_site_aniso_U_33
_atom_site_aniso_U_23
_atom_site_aniso_U_13
_atom_site_aniso_U_12
Co1 0.0314(3) 0.0322(3) 0.0287(3) -0.0020(2) -0.0052(2) -0.0105(2)
F1 0.120(3) 0.067(2) 0.142(4) -0.019(2) -0.005(3) -0.051(2)
F2 0.063(2) 0.128(3) 0.085(3) 0.042(2) -0.004(2) -0.005(2)
F3 0.073(2) 0.084(2) 0.083(3) -0.003(2) 0.0234(19) -0.0035(19)
F4 0.081(2) 0.0560(17) 0.0498(17) 0.0056(13) -0.0161(15) -0.0360(16)
F5 0.080(3) 0.087(3) 0.068(2) 0.0075(19) -0.0006(19) -0.010(2)
F6 0.146(4) 0.077(2) 0.065(2) 0.0013(17) -0.037(2) -0.065(2)
F7 0.070(2) 0.073(2) 0.073(2) 0.0340(17) -0.0322(17) -0.0331(18)
F8 0.069(2) 0.072(2) 0.070(2) 0.0034(16) -0.0332(17) -0.0215(17)
N1 0.039(2) 0.041(2) 0.033(2) -0.0075(15) -0.0051(16) -0.0159(17)
N2 0.039(2) 0.0334(19) 0.035(2) -0.0029(15) -0.0068(16) -0.0076(16)
N3 0.0319(19) 0.0348(19) 0.0338(19) 0.0004(15) -0.0025(15) -0.0114(15)
N4 0.037(2) 0.0356(19) 0.0312(19) -0.0009(15) -0.0064(15) -0.0156(16)
N5 0.040(2) 0.039(2) 0.0314(19) -0.0001(15) -0.0081(16) -0.0137(17)
N6 0.0296(18) 0.0360(19) 0.038(2) -0.0056(15) -0.0066(15) -0.0089(16)
B1 0.048(4) 0.048(3) 0.068(4) 0.008(3) -0.003(3) -0.011(3)
B2 0.059(4) 0.046(3) 0.035(3) 0.001(2) -0.011(3) -0.023(3)
C1 0.048(3) 0.061(3) 0.042(3) -0.011(2) -0.008(2) -0.022(2)
C2 0.053(3) 0.077(4) 0.055(3) -0.029(3) -0.010(3) -0.024(3)
C3 0.056(3) 0.060(3) 0.079(4) -0.027(3) -0.003(3) -0.029(3)
C4 0.046(3) 0.042(3) 0.064(3) -0.015(2) 0.002(2) -0.016(2)
C5 0.033(2) 0.031(2) 0.047(3) -0.0063(19) 0.0000(19) -0.0094(19)
C6 0.036(2) 0.032(2) 0.044(3) -0.0021(19) -0.002(2) -0.0038(19)
C7 0.052(3) 0.036(3) 0.061(3) 0.005(2) 0.000(3) -0.012(2)
C8 0.078(4) 0.050(3) 0.048(3) 0.014(3) -0.007(3) -0.009(3)
C9 0.077(4) 0.049(3) 0.046(3) 0.008(2) -0.021(3) -0.006(3)
C10 0.051(3) 0.044(3) 0.038(3) -0.004(2) -0.014(2) -0.006(2)
C11 0.065(4) 0.039(3) 0.099(5) -0.002(3) -0.004(3) -0.029(3)
C12 0.074(4) 0.050(3) 0.079(4) 0.012(3) -0.004(3) -0.027(3)
C13 0.035(2) 0.043(3) 0.050(3) -0.002(2) -0.006(2) -0.015(2)
C14 0.031(2) 0.058(3) 0.056(3) 0.001(2) -0.003(2) -0.012(2)
C15 0.040(3) 0.047(3) 0.054(3) -0.003(2) 0.002(2) -0.006(2)
C16 0.041(3) 0.033(2) 0.038(2) 0.0029(18) 0.002(2) -0.011(2)
C17 0.039(2) 0.033(2) 0.026(2) 0.0012(17) -0.0032(17) -0.0142(19)
C18 0.041(2) 0.029(2) 0.029(2) 0.0020(17) -0.0064(18) -0.0136(19)
C19 0.061(3) 0.039(2) 0.031(2) 0.0005(19) -0.008(2) -0.023(2)
C20 0.070(4) 0.054(3) 0.043(3) -0.001(2) -0.020(3) -0.035(3)
C21 0.053(3) 0.063(3) 0.053(3) 0.002(2) -0.023(2) -0.031(3)
C22 0.036(2) 0.051(3) 0.039(2) -0.002(2) -0.0106(19) -0.018(2)
C23 0.065(3) 0.033(2) 0.045(3) -0.008(2) 0.000(2) -0.006(2)
C24 0.071(4) 0.037(3) 0.043(3) -0.010(2) -0.007(2) -0.019(2)
C25 0.049(3) 0.040(3) 0.043(3) 0.004(2) -0.012(2) -0.011(2)
C26 0.065(4) 0.052(3) 0.050(3) 0.013(2) -0.020(3) -0.019(3)
C27 0.082(4) 0.061(3) 0.043(3) 0.016(3) -0.016(3) -0.035(3)
C28 0.060(3) 0.054(3) 0.037(3) 0.003(2) -0.006(2) -0.029(3)
C29 0.042(3) 0.044(2) 0.030(2) -0.0033(18) -0.0030(19) -0.022(2)
C30 0.037(2) 0.041(2) 0.031(2) -0.0098(18) -0.0024(18) -0.018(2)
C31 0.041(3) 0.055(3) 0.044(3) -0.019(2) 0.005(2) -0.022(2)
C32 0.032(3) 0.070(3) 0.063(4) -0.036(3) 0.002(2) -0.013(2)
C33 0.036(3) 0.057(3) 0.064(4) -0.023(3) -0.015(2) -0.001(2)
C34 0.043(3) 0.043(3) 0.045(3) -0.011(2) -0.009(2) -0.009(2)
C35 0.073(4) 0.082(4) 0.040(3) 0.000(3) 0.007(3) -0.043(4)
C36 0.059(3) 0.081(4) 0.044(3) -0.016(3) 0.014(3) -0.033(3)
C37 0.025(5) 0.087(8) 0.160(13) -0.099(10) -0.005(6) -0.013(6)
C38 0.053(7) 0.086(9) 0.115(11) -0.059(8) -0.010(7) -0.027(7)
C39 0.080(7) 0.080(7) 0.081(7) -0.0058(11) -0.0163(18) -0.028(3)
C40 0.14(3) 0.20(4) 0.07(2) -0.06(3) 0.02(2) -0.12(3)
O1 0.063(6) 0.174(12) 0.149(11) -0.018(10) -0.007(7) -0.046(8)
C41 0.087(11) 0.094(10) 0.085(11) 0.018(9) -0.047(9) -0.039(9)

loop_
_atom_type_symbol
_atom_type_description
_atom_type_scat_dispersion_real
_atom_type_scat_dispersion_imag
_atom_type_scat_source
C C 0.0033 0.0016 'International Tables Vol C Tables 4.2.6.8 and 6.1.1.4'
H H 0.0000 0.0000 'International Tables Vol C Tables 4.2.6.8 and 6.1.1.4'
B B 0.0013 0.0007 'International Tables Vol C Tables 4.2.6.8 and 6.1.1.4'
N N 0.0061 0.0033 'International Tables Vol C Tables 4.2.6.8 and 6.1.1.4'
O O 0.0106 0.0060 'International Tables Vol C Tables 4.2.6.8 and 6.1.1.4'
F F 0.0171 0.0103 'International Tables Vol C Tables 4.2.6.8 and 6.1.1.4'
Co Co 0.3494 0.9721 'International Tables Vol C Tables 4.2.6.8 and 6.1.1.4'

loop_
_geom_angle_atom_site_label_1
_geom_angle_atom_site_label_2
_geom_angle_atom_site_label_3
_geom_angle
_geom_angle_site_symmetry_1
N1 Co1 N6 96.19(13) .
N1 Co1 N4 165.80(13) .
N6 Co1 N4 95.25(13) .
N1 Co1 N5 95.54(13) .
N6 Co1 N5 78.13(14) .
N4 Co1 N5 95.02(13) .
N1 Co1 N2 78.36(14) .
N6 Co1 N2 94.68(13) .
N4 Co1 N2 92.35(13) .
N5 Co1 N2 170.12(13) .
N1 Co1 N3 92.17(13) .
N6 Co1 N3 167.84(13) .
N4 Co1 N3 77.95(13) .
N5 Co1 N3 92.30(13) .
N2 Co1 N3 95.66(13) .
C1 N1 C5 117.8(4) .
C1 N1 Co1 129.5(3) .
C5 N1 Co1 112.5(3) .
C10 N2 C6 118.2(4) .
C10 N2 Co1 128.6(3) .
C6 N2 Co1 113.0(3) .
C13 N3 C17 117.9(4) .
C13 N3 Co1 128.7(3) .
C17 N3 Co1 113.2(3) .
C22 N4 C18 118.6(4) .
C22 N4 Co1 127.9(3) .
C18 N4 Co1 113.5(3) .
C25 N5 C29 118.2(4) .
C25 N5 Co1 128.7(3) .
C29 N5 Co1 113.1(3) .
C34 N6 C30 117.7(4) .
C34 N6 Co1 128.6(3) .
C30 N6 Co1 113.7(3) .
F3 B1 F1 111.0(5) .
F3 B1 F2 110.2(6) .
F1 B1 F2 108.2(5) .
F3 B1 F4 109.8(5) .
F1 B1 F4 108.8(5) .
F2 B1 F4 108.7(5) .
F6 B2 F7 109.7(4) .
F6 B2 F5 109.4(5) .
F7 B2 F5 111.3(5) .
F6 B2 F8 108.0(5) .
F7 B2 F8 110.3(4) .
F5 B2 F8 108.0(4) .
N1 C1 C2 123.5(5) .
C3 C2 C1 118.5(5) .
C2 C3 C4 120.8(5) .
C3 C4 C5 116.9(5) .
C3 C4 C11 124.1(5) .
C5 C4 C11 119.0(5) .
N1 C5 C4 122.6(4) .
N1 C5 C6 118.1(4) .
C4 C5 C6 119.4(4) .
N2 C6 C7 122.0(4) .
N2 C6 C5 117.4(4) .
C7 C6 C5 120.6(4) .
C8 C7 C12 123.6(5) .
C8 C7 C6 117.6(5) .
C12 C7 C6 118.8(5) .
C9 C8 C7 120.1(5) .
C8 C9 C10 119.3(5) .
N2 C10 C9 122.8(5) .
C12 C11 C4 120.8(5) .
C11 C12 C7 121.4(5) .
N3 C13 C14 122.8(4) .
C15 C14 C13 119.1(5) .
C14 C15 C16 119.9(4) .
C15 C16 C17 117.1(4) .
C15 C16 C23 124.1(4) .
C17 C16 C23 118.7(4) .
N3 C17 C16 123.0(4) .
N3 C17 C18 117.6(4) .
C16 C17 C18 119.3(4) .
N4 C18 C19 122.3(4) .
N4 C18 C17 117.6(4) .
C19 C18 C17 120.1(4) .
C20 C19 C18 117.3(4) .
C20 C19 C24 123.8(4) .
C18 C19 C24 118.9(4) .
C21 C20 C19 119.5(4) .
C20 C21 C22 119.7(4) .
N4 C22 C21 122.5(4) .
C24 C23 C16 121.9(4) .
C23 C24 C19 121.2(4) .
N5 C25 C26 122.3(5) .
C27 C26 C25 119.9(5) .
C26 C27 C28 119.3(5) .
C27 C28 C29 117.3(5) .
C27 C28 C35 124.3(5) .
C29 C28 C35 118.4(5) .
N5 C29 C28 122.9(4) .
N5 C29 C30 117.8(4) .
C28 C29 C30 119.3(4) .
N6 C30 C31 122.8(4) .
N6 C30 C29 117.3(4) .
C31 C30 C29 119.9(4) .
C30 C31 C32 117.7(4) .
C30 C31 C36 119.2(5) .
C32 C31 C36 123.1(5) .
C33 C32 C31 119.6(4) .
C32 C33 C34 118.4(5) .
N6 C34 C33 123.8(5) .
C36 C35 C28 122.6(5) .
C35 C36 C31 120.5(5) .
C37 C37 C38 119.4(10) 2_666
C39 C38 C37 112.5(8) .
C40 C39 C38 112.4(10) .

loop_
_geom_bond_atom_site_label_1
_geom_bond_atom_site_label_2
_geom_bond_distance
_geom_bond_site_symmetry_2
Co1 N1 2.137(3) .
Co1 N6 2.137(3) .
Co1 N4 2.140(3) .
Co1 N5 2.142(3) .
Co1 N2 2.142(3) .
Co1 N3 2.150(3) .
F1 B1 1.375(8) .
F2 B1 1.384(7) .
F3 B1 1.369(7) .
F4 B1 1.389(7) .
F5 B2 1.377(6) .
F6 B2 1.357(6) .
F7 B2 1.373(6) .
F8 B2 1.384(6) .
N1 C1 1.314(6) .
N1 C5 1.369(5) .
N2 C10 1.339(6) .
N2 C6 1.358(6) .
N3 C13 1.319(5) .
N3 C17 1.356(5) .
N4 C22 1.319(5) .
N4 C18 1.359(5) .
N5 C25 1.323(6) .
N5 C29 1.357(5) .
N6 C34 1.321(6) .
N6 C30 1.355(5) .
C1 C2 1.397(7) .
C2 C3 1.357(8) .
C3 C4 1.394(8) .
C4 C5 1.403(6) .
C4 C11 1.435(8) .
C5 C6 1.434(6) .
C6 C7 1.412(6) .
C7 C8 1.394(8) .
C7 C12 1.406(8) .
C8 C9 1.361(8) .
C9 C10 1.388(7) .
C11 C12 1.371(9) .
C13 C14 1.401(6) .
C14 C15 1.359(7) .
C15 C16 1.395(7) .
C16 C17 1.401(6) .
C16 C23 1.442(7) .
C17 C18 1.439(6) .
C18 C19 1.414(6) .
C19 C20 1.399(7) .
C19 C24 1.424(7) .
C20 C21 1.363(7) .
C21 C22 1.399(6) .
C23 C24 1.336(7) .
C25 C26 1.403(7) .
C26 C27 1.362(8) .
C27 C28 1.401(7) .
C28 C29 1.407(6) .
C28 C35 1.430(7) .
C29 C30 1.443(6) .
C30 C31 1.404(6) .
C31 C32 1.407(7) .
C31 C36 1.428(7) .
C32 C33 1.366(7) .
C33 C34 1.406(7) .
C35 C36 1.337(8) .
C37 C37 1.52(2) 2_666
C37 C38 1.504(8) .
C38 C39 1.517(9) .
C39 C40 1.503(10) .
O1 C41 1.446(9) .
